data_7700650
loop_
_publ_author_name
'Li, Qipeng'
'Peng, Yan'
'Qian, Jinjie'
'Yan, Tong'
'Du, Lin'
'Zhao, Qihua'

_publ_section_title
;
 A family of planar hexanuclear CoLn clusters with lucanidae-like
 arrangement and single-molecule magnet behavior.
;
_journal_issue 34
_journal_name_full 'Dalton transactions (Cambridge, England : 2003)'
_journal_page_first 12880
_journal_page_last 12887
_journal_paper_doi 10.1039/c9dt02103e
_journal_volume 48
_journal_year 2019
_chemical_formula_moiety 'C64 H82 Co4 Eu2 N18 O18, 2(C2 H3 O2),20[H2O]'
_chemical_formula_sum 'C68 H88 Co4 Eu2 N18 O22'
_chemical_formula_weight 2049.20
_space_group_crystal_system monoclinic
_space_group_IT_number 15
_space_group_name_Hall '-C 2yc'
_space_group_name_H-M_alt 'C 1 2/c 1'
_symmetry_space_group_name_Hall '-C 2yc'
_symmetry_space_group_name_H-M 'C 1 2/c 1'
_atom_sites_solution_hydrogens mixed
_audit_creation_date 2019-07-19
_audit_creation_method
;
Olex2 1.2-beta
(compiled 2018.05.29 svn.r3508 for OlexSys, GUI svn.r5506)
;
_audit_update_record
;
2019-07-22 deposited with the CCDC.    2019-07-24 downloaded from the CCDC.
;
_cell_angle_alpha 90
_cell_angle_beta 124.311(4)
_cell_angle_gamma 90
_cell_formula_units_Z 4
_cell_length_a 32.415(10)
_cell_length_b 15.275(4)
_cell_length_c 24.178(7)
_cell_measurement_reflns_used 10660
_cell_measurement_temperature 173(2)
_cell_measurement_theta_max 27.4624
_cell_measurement_theta_min 2.9113
_cell_volume 9888(5)
_computing_cell_refinement 'Saint+ ver. V8.34A (Bruker AXS)'
_computing_data_collection 'Saint+ ver. V8.34A (Bruker AXS)'
_computing_data_reduction 'Saint+ ver. V8.34A (Bruker AXS)'
_computing_molecular_graphics 'Olex2 (Dolomanov et al., 2009)'
_computing_publication_material 'Olex2 (Dolomanov et al., 2009)'
_computing_structure_refinement 'ShelXL (Sheldrick, 2015)'
_computing_structure_solution 'ShelXL (Sheldrick, 2015)'
_diffrn_ambient_temperature 173.15
_diffrn_measured_fraction_theta_full 0.997
_diffrn_measured_fraction_theta_max 0.996
_diffrn_measurement_device_type 'Bruker P4'
_diffrn_measurement_method '\w scans'
_diffrn_radiation_monochromator graphite
_diffrn_radiation_type MoK\a
_diffrn_radiation_wavelength 0.71073
_diffrn_reflns_av_R_equivalents 0.0276
_diffrn_reflns_av_unetI/netI 0.0312
_diffrn_reflns_Laue_measured_fraction_full 0.997
_diffrn_reflns_Laue_measured_fraction_max 0.996
_diffrn_reflns_limit_h_max 41
_diffrn_reflns_limit_h_min -42
_diffrn_reflns_limit_k_max 19
_diffrn_reflns_limit_k_min -18
_diffrn_reflns_limit_l_max 31
_diffrn_reflns_limit_l_min -31
_diffrn_reflns_number 37095
_diffrn_reflns_point_group_measured_fraction_full 0.997
_diffrn_reflns_point_group_measured_fraction_max 0.996
_diffrn_reflns_theta_full 25.242
_diffrn_reflns_theta_max 27.457
_diffrn_reflns_theta_min 2.667
_diffrn_source 'fine-focus sealed tube'
_exptl_absorpt_coefficient_mu 1.972
_exptl_absorpt_correction_T_max 1.0000
_exptl_absorpt_correction_T_min 0.8921
_exptl_absorpt_correction_type multi-scan
_exptl_absorpt_process_details SADABS
_exptl_crystal_colour Red
_exptl_crystal_density_diffrn 1.376
_exptl_crystal_description Prism
_exptl_crystal_F_000 4128
_exptl_crystal_size_max 0.40
_exptl_crystal_size_mid 0.40
_exptl_crystal_size_min 0.25
_refine_diff_density_max 1.837
_refine_diff_density_min -1.101
_refine_diff_density_rms 0.108
_refine_ls_extinction_method none
_refine_ls_goodness_of_fit_ref 1.152
_refine_ls_hydrogen_treatment constr
_refine_ls_matrix_type full
_refine_ls_number_parameters 514
_refine_ls_number_reflns 11259
_refine_ls_number_restraints 0
_refine_ls_restrained_S_all 1.152
_refine_ls_R_factor_all 0.0588
_refine_ls_R_factor_gt 0.0462
_refine_ls_shift/su_max 0.002
_refine_ls_shift/su_mean 0.000
_refine_ls_structure_factor_coef Fsqd
_refine_ls_weighting_details 'w=1/[\s^2^(Fo^2^)+(0.0768P)^2^+20.3855P] where P=(Fo^2^+2Fc^2^)/3'
_refine_ls_weighting_scheme calc
_refine_ls_wR_factor_gt 0.1355
_refine_ls_wR_factor_ref 0.1502
_reflns_Friedel_coverage 0.000
_reflns_number_gt 9057
_reflns_number_total 11259
_reflns_threshold_expression 'I > 2\s(I)'
_cod_data_source_file c9dt02103e2.cif
_cod_data_source_block 4
_cod_depositor_comments
;
The following automatic conversions were performed:

'_exptl_absorpt_correction_type' value 'Multi-scan' changed to
'multi-scan' according to
/home/data/users/saulius/crontab/automatic-downloads/rss-feeds/RSC/lib/dictionaries/cif_core.dic
dictionary named 'cif_core.dic' version 2.4.2 from 2011-04-26.

Automatic conversion script
Id: cif_fix_values 4973 2017-02-22 13:04:09Z antanas 

 Adding full bibliography for 7700649--7700652.cif.
;
_cod_original_cell_volume 9889(5)
_cod_database_code 7700650
_shelx_shelxl_version_number 2018/3
_shelx_space_group_comment
;
The symmetry employed for this shelxl refinement is uniquely defined
by the following loop, which should always be used as a source of
symmetry information in preference to the above space-group names.
They are only intended as comments.
;
_shelx_estimated_absorpt_t_max 0.446
_shelx_estimated_absorpt_t_min 0.531
_olex2_refinement_description
;
1. Fixed Uiso
 At 1.2 times of:
  All C(H) groups, All C(H,H) groups
 At 1.5 times of:
  All C(H,H,H) groups, All O(H) groups, All O(H,H) groups
2.a Riding coordinates:
 O7(H7C,H7D)
2.b Secondary CH2 refined with riding coordinates:
 C1(H1A,H1B), C7(H7A,H7B), C14(H14A,H14B), C15(H15A,H15B), C16(H16A,H16B),
 C17(H17A,H17B), C23(H23A,H23B), C30(H30A,H30B), C31(H31A,H31B), C32(H32A,H32B)
2.c Me refined with riding coordinates:
 C34(H34A,H34B,H34C)
2.d Aromatic/amide H refined with riding coordinates:
 C3(H3), C4(H4), C5(H5), C6(H6), C9(H9), C10(H10), C11(H11), C12(H12),
 C19(H19), C20(H20), C21(H21), C22(H22), C25(H25), C26(H26), C27(H27), C28(H28)
2.e Tetrahedral OH refined with riding coordinates:
 O3(H3A), O6(H6A), O8(H8)
;
_olex2_submission_special_instructions 'No special instructions were received'

loop_
_space_group_symop_operation_xyz
'x, y, z'
'-x, y, -z+1/2'
'x+1/2, y+1/2, z'
'-x+1/2, y+1/2, -z+1/2'
'-x, -y, -z'
'x, -y, z-1/2'
'-x+1/2, -y+1/2, -z'
'x+1/2, -y+1/2, z-1/2'

loop_
_atom_site_label
_atom_site_type_symbol
_atom_site_fract_x
_atom_site_fract_y
_atom_site_fract_z
_atom_site_U_iso_or_equiv
_atom_site_adp_type
_atom_site_occupancy
_atom_site_site_symmetry_order
_atom_site_calc_flag
_atom_site_refinement_flags_posn
_atom_site_disorder_assembly
_atom_site_disorder_group
Co1 Co 0.31584(2) 0.65859(4) 0.87487(3) 0.04667(16) Uani 1 1 d . . .
Co2 Co 0.46331(2) 0.37427(4) 1.04467(3) 0.04169(14) Uani 1 1 d . . .
Eu1 Eu 0.43545(2) 0.56264(2) 0.95668(2) 0.04032(9) Uani 1 1 d . . .
C1 C 0.2439(2) 0.7810(4) 0.7861(3) 0.0669(14) Uani 1 1 d . . .
H1A H 0.231453 0.838748 0.789164 0.080 Uiso 1 1 calc R . .
H1B H 0.237003 0.775523 0.740786 0.080 Uiso 1 1 calc R . .
C2 C 0.21741(19) 0.7099(4) 0.7968(3) 0.0601(13) Uani 1 1 d . . .
C3 C 0.1665(2) 0.7115(5) 0.7670(3) 0.0753(17) Uani 1 1 d . . .
H3 H 0.147385 0.760535 0.741042 0.090 Uiso 1 1 calc R . .
C4 C 0.1437(2) 0.6421(5) 0.7751(3) 0.0823(19) Uani 1 1 d . . .
H4 H 0.108614 0.642090 0.754389 0.099 Uiso 1 1 calc R . .
C5 C 0.1726(2) 0.5720(4) 0.8141(3) 0.0726(16) Uani 1 1 d . . .
H5 H 0.157383 0.522492 0.819435 0.087 Uiso 1 1 calc R . .
C6 C 0.2231(2) 0.5746(4) 0.8446(3) 0.0657(14) Uani 1 1 d . . .
H6 H 0.242837 0.527478 0.872894 0.079 Uiso 1 1 calc R . .
C7 C 0.3153(2) 0.8384(4) 0.8939(3) 0.0656(14) Uani 1 1 d . . .
H7A H 0.292385 0.889160 0.876860 0.079 Uiso 1 1 calc R . .
H7B H 0.349377 0.860045 0.911284 0.079 Uiso 1 1 calc R . .
C8 C 0.3150(2) 0.7950(4) 0.9491(3) 0.0594(12) Uani 1 1 d . . .
C9 C 0.3112(3) 0.8391(5) 0.9955(3) 0.0815(18) Uani 1 1 d . . .
H9 H 0.306537 0.900729 0.992541 0.098 Uiso 1 1 calc R . .
C10 C 0.3141(3) 0.7925(6) 1.0461(3) 0.091(2) Uani 1 1 d . . .
H10 H 0.312866 0.822317 1.079660 0.109 Uiso 1 1 calc R . .
C11 C 0.3187(3) 0.7040(6) 1.0486(3) 0.086(2) Uani 1 1 d . . .
H11 H 0.320154 0.671417 1.083084 0.103 Uiso 1 1 calc R . .
C12 C 0.3214(2) 0.6617(4) 0.9994(3) 0.0652(14) Uani 1 1 d . . .
H12 H 0.324016 0.599699 1.000168 0.078 Uiso 1 1 calc R . .
C13 C 0.3317(2) 0.7763(4) 0.8103(3) 0.0575(12) Uani 1 1 d . . .
C14 C 0.3128(2) 0.6969(4) 0.7626(3) 0.0645(14) Uani 1 1 d . . .
H14A H 0.280352 0.711340 0.720684 0.077 Uiso 1 1 calc R . .
H14B H 0.336904 0.682857 0.751149 0.077 Uiso 1 1 calc R . .
C15 C 0.38441(18) 0.7551(4) 0.8696(3) 0.0589(12) Uani 1 1 d . . .
H15A H 0.405005 0.736359 0.853339 0.071 Uiso 1 1 calc R . .
H15B H 0.399883 0.808140 0.897530 0.071 Uiso 1 1 calc R . .
C16 C 0.3277(2) 0.8598(4) 0.7731(3) 0.0729(16) Uani 1 1 d . . .
H16A H 0.346776 0.851941 0.752784 0.087 Uiso 1 1 calc R . .
H16B H 0.292269 0.869232 0.736250 0.087 Uiso 1 1 calc R . .
C17 C 0.4488(3) 0.1986(4) 1.0643(3) 0.0744(16) Uani 1 1 d . . .
H17A H 0.461364 0.149962 1.050571 0.089 Uiso 1 1 calc R . .
H17B H 0.422753 0.174750 1.069491 0.089 Uiso 1 1 calc R . .
C18 C 0.4909(2) 0.2347(3) 1.1302(3) 0.0587(12) Uani 1 1 d . . .
C19 C 0.5174(3) 0.1831(4) 1.1869(3) 0.0746(16) Uani 1 1 d . . .
H19 H 0.510037 0.122559 1.184965 0.090 Uiso 1 1 calc R . .
C20 C 0.5543(3) 0.2207(5) 1.2457(3) 0.085(2) Uani 1 1 d . . .
H20 H 0.573129 0.185847 1.284915 0.102 Uiso 1 1 calc R . .
C21 C 0.5642(2) 0.3090(5) 1.2484(3) 0.0728(16) Uani 1 1 d . . .
H21 H 0.589580 0.335740 1.289254 0.087 Uiso 1 1 calc R . .
C22 C 0.5364(2) 0.3574(4) 1.1903(2) 0.0583(12) Uani 1 1 d . . .
H22 H 0.542444 0.418487 1.191807 0.070 Uiso 1 1 calc R . .
C23 C 0.3728(2) 0.2866(4) 0.9867(3) 0.0654(14) Uani 1 1 d . . .
H23A H 0.353890 0.306989 0.939653 0.078 Uiso 1 1 calc R . .
H23B H 0.356515 0.233070 0.988766 0.078 Uiso 1 1 calc R . .
C24 C 0.3732(2) 0.3557(4) 1.0302(3) 0.0600(13) Uani 1 1 d . . .
C25 C 0.3345(2) 0.3681(5) 1.0380(4) 0.0811(19) Uani 1 1 d . . .
H25 H 0.305969 0.331018 1.015565 0.097 Uiso 1 1 calc R . .
C26 C 0.3377(3) 0.4344(5) 1.0784(4) 0.082(2) Uani 1 1 d . . .
H26 H 0.310881 0.445365 1.082881 0.098 Uiso 1 1 calc R . .
C27 C 0.3799(2) 0.4847(4) 1.1121(3) 0.0674(14) Uani 1 1 d . . .
H27 H 0.383061 0.529511 1.141497 0.081 Uiso 1 1 calc R . .
C28 C 0.4179(2) 0.4701(4) 1.1034(3) 0.0559(11) Uani 1 1 d . . .
H28 H 0.447310 0.504663 1.127400 0.067 Uiso 1 1 calc R . .
C29 C 0.43323(18) 0.2533(3) 0.9541(2) 0.0488(11) Uani 1 1 d . . .
C30 C 0.4895(2) 0.2509(3) 0.9885(3) 0.0579(12) Uani 1 1 d . . .
H30A H 0.503953 0.198794 1.017746 0.069 Uiso 1 1 calc R . .
H30B H 0.497734 0.248384 0.954805 0.069 Uiso 1 1 calc R . .
C31 C 0.41381(19) 0.3384(3) 0.9123(2) 0.0520(11) Uani 1 1 d . . .
H31A H 0.431197 0.348078 0.889808 0.062 Uiso 1 1 calc R . .
H31B H 0.377606 0.332946 0.877365 0.062 Uiso 1 1 calc R . .
C32 C 0.4075(2) 0.1706(4) 0.9123(3) 0.0675(15) Uani 1 1 d . . .
H32A H 0.416170 0.162100 0.879492 0.081 Uiso 1 1 calc R . .
H32B H 0.418895 0.118664 0.941922 0.081 Uiso 1 1 calc R . .
C33 C 0.4391(2) 0.3926(4) 0.7818(3) 0.0579(12) Uani 1 1 d . . .
C34 C 0.4396(3) 0.3232(5) 0.7394(4) 0.092(2) Uani 1 1 d . . .
H34A H 0.405487 0.312854 0.700421 0.138 Uiso 1 1 calc R . .
H34B H 0.460621 0.341776 0.724214 0.138 Uiso 1 1 calc R . .
H34C H 0.453038 0.269106 0.765414 0.138 Uiso 1 1 calc R . .
N1 N 0.24577(15) 0.6417(3) 0.8361(2) 0.0550(10) Uani 1 1 d . . .
N2 N 0.32020(15) 0.7070(3) 0.95171(19) 0.0548(10) Uani 1 1 d . . .
N3 N 0.29942(15) 0.7752(3) 0.83803(19) 0.0515(9) Uani 1 1 d . . .
N4 N 0.50135(16) 0.3208(3) 1.1319(2) 0.0514(9) Uani 1 1 d . . .
N5 N 0.41383(15) 0.4079(3) 1.0614(2) 0.0502(9) Uani 1 1 d . . .
N6 N 0.42631(16) 0.2669(3) 1.0111(2) 0.0528(9) Uani 1 1 d . . .
N7 N 0.34119(15) 0.5440(3) 0.91660(19) 0.0507(9) Uani 1 1 d . . .
N8 N 0.31922(16) 0.4803(3) 0.8807(2) 0.0608(11) Uani 1 1 d . . .
N9 N 0.3008(2) 0.4202(4) 0.8503(4) 0.096(2) Uani 1 1 d . . .
O1 O 0.30692(12) 0.6233(2) 0.79330(16) 0.0537(8) Uani 1 1 d . . .
O2 O 0.38298(12) 0.6875(2) 0.90873(16) 0.0494(7) Uani 1 1 d . . .
O3 O 0.3453(2) 0.9342(3) 0.8134(3) 0.0983(17) Uani 1 1 d . . .
H3A H 0.342375 0.977789 0.790292 0.147 Uiso 1 1 calc R . .
O4 O 0.50900(11) 0.3287(2) 1.02710(16) 0.0466(7) Uani 1 1 d . . .
O5 O 0.42245(12) 0.4102(2) 0.95449(14) 0.0448(7) Uani 1 1 d . . .
O6 O 0.3537(2) 0.1807(4) 0.8776(3) 0.1119(19) Uani 1 1 d . . .
H6A H 0.339374 0.135455 0.854973 0.168 Uiso 1 1 calc R . .
O7 O 0.39046(13) 0.5371(3) 0.84023(16) 0.0574(8) Uani 1 1 d . . .
H7C H 0.408451 0.507982 0.831452 0.086 Uiso 1 1 d R . .
H7D H 0.382881 0.586032 0.820011 0.086 Uiso 1 1 d R . .
O8 O 0.44048(13) 0.6406(2) 1.04792(17) 0.0578(8) Uani 1 1 d . . .
H8 H 0.465340 0.622734 1.084638 0.087 Uiso 1 1 calc R . .
O9 O 0.49882(10) 0.48385(19) 1.06032(14) 0.0415(6) Uani 1 1 d . A 1
O10 O 0.39742(17) 0.4273(3) 0.7612(2) 0.0828(14) Uani 1 1 d . . .
O11 O 0.47997(15) 0.4147(3) 0.8344(2) 0.0702(10) Uani 1 1 d . B 2

loop_
_atom_site_aniso_label
_atom_site_aniso_U_11
_atom_site_aniso_U_22
_atom_site_aniso_U_33
_atom_site_aniso_U_23
_atom_site_aniso_U_13
_atom_site_aniso_U_12
Co1 0.0437(3) 0.0486(4) 0.0434(3) 0.0045(3) 0.0219(3) 0.0080(3)
Co2 0.0427(3) 0.0380(3) 0.0437(3) -0.0024(2) 0.0239(3) -0.0031(2)
Eu1 0.03657(13) 0.03897(14) 0.03976(13) -0.00099(8) 0.01808(10) 0.00099(8)
C1 0.055(3) 0.077(4) 0.062(3) 0.020(3) 0.029(3) 0.018(3)
C2 0.050(3) 0.073(3) 0.051(3) 0.005(2) 0.024(2) 0.012(2)
C3 0.051(3) 0.103(5) 0.062(3) 0.014(3) 0.026(3) 0.020(3)
C4 0.048(3) 0.115(6) 0.079(4) -0.005(4) 0.033(3) 0.002(3)
C5 0.060(3) 0.076(4) 0.083(4) -0.005(3) 0.041(3) -0.006(3)
C6 0.060(3) 0.070(4) 0.073(4) 0.001(3) 0.041(3) 0.001(3)
C7 0.075(4) 0.047(3) 0.071(3) 0.000(2) 0.039(3) 0.010(3)
C8 0.057(3) 0.062(3) 0.055(3) 0.000(2) 0.030(2) 0.011(2)
C9 0.097(5) 0.073(4) 0.078(4) -0.006(3) 0.051(4) 0.019(4)
C10 0.106(6) 0.106(6) 0.068(4) -0.010(4) 0.054(4) 0.020(5)
C11 0.086(5) 0.120(6) 0.062(3) 0.009(4) 0.047(3) 0.019(4)
C12 0.066(3) 0.077(4) 0.053(3) 0.008(3) 0.033(3) 0.011(3)
C13 0.060(3) 0.057(3) 0.059(3) 0.014(2) 0.035(2) 0.012(2)
C14 0.070(3) 0.071(4) 0.052(3) 0.008(2) 0.034(3) 0.007(3)
C15 0.044(2) 0.058(3) 0.067(3) 0.016(2) 0.027(2) 0.006(2)
C16 0.071(4) 0.067(4) 0.079(4) 0.030(3) 0.042(3) 0.016(3)
C17 0.098(5) 0.051(3) 0.077(4) 0.001(3) 0.051(4) -0.013(3)
C18 0.074(3) 0.051(3) 0.063(3) 0.006(2) 0.046(3) 0.001(2)
C19 0.096(5) 0.065(4) 0.072(4) 0.018(3) 0.053(4) 0.011(3)
C20 0.098(5) 0.093(5) 0.072(4) 0.038(4) 0.053(4) 0.030(4)
C21 0.073(4) 0.087(4) 0.055(3) 0.010(3) 0.033(3) 0.012(3)
C22 0.059(3) 0.063(3) 0.050(3) -0.001(2) 0.029(2) 0.004(2)
C23 0.063(3) 0.069(3) 0.074(3) -0.016(3) 0.045(3) -0.020(3)
C24 0.057(3) 0.064(3) 0.067(3) -0.009(2) 0.040(3) -0.014(2)
C25 0.074(4) 0.087(5) 0.108(5) -0.025(4) 0.067(4) -0.024(3)
C26 0.075(4) 0.101(5) 0.099(5) -0.008(4) 0.067(4) -0.003(3)
C27 0.079(4) 0.068(4) 0.073(3) -0.002(3) 0.053(3) 0.005(3)
C28 0.064(3) 0.057(3) 0.056(3) 0.001(2) 0.040(3) 0.004(2)
C29 0.059(3) 0.034(2) 0.059(3) -0.0098(18) 0.037(2) -0.0061(18)
C30 0.065(3) 0.037(2) 0.076(3) -0.014(2) 0.042(3) -0.008(2)
C31 0.058(3) 0.045(2) 0.044(2) -0.0017(19) 0.024(2) -0.002(2)
C32 0.080(4) 0.047(3) 0.073(3) -0.020(3) 0.042(3) -0.017(3)
C33 0.060(3) 0.064(3) 0.055(3) -0.010(2) 0.036(3) -0.007(2)
C34 0.074(4) 0.104(6) 0.091(5) -0.044(4) 0.042(4) -0.009(4)
N1 0.049(2) 0.061(3) 0.052(2) 0.0002(18) 0.0273(19) 0.0058(19)
N2 0.045(2) 0.066(3) 0.047(2) 0.0051(18) 0.0222(17) 0.0121(19)
N3 0.050(2) 0.055(2) 0.049(2) 0.0087(17) 0.0276(18) 0.0116(18)
N4 0.059(2) 0.052(2) 0.052(2) 0.0045(17) 0.0365(19) 0.0012(18)
N5 0.049(2) 0.052(2) 0.052(2) -0.0022(18) 0.0304(19) -0.0038(18)
N6 0.060(2) 0.047(2) 0.059(2) -0.0060(17) 0.038(2) -0.0113(18)
N7 0.048(2) 0.051(2) 0.047(2) 0.0018(17) 0.0230(18) 0.0028(18)
N8 0.044(2) 0.062(3) 0.060(2) 0.010(2) 0.020(2) 0.013(2)
N9 0.050(3) 0.072(4) 0.120(5) -0.006(3) 0.020(3) 0.003(3)
O1 0.0489(18) 0.059(2) 0.0437(16) 0.0003(14) 0.0204(14) 0.0051(15)
O2 0.0447(16) 0.0454(17) 0.0515(17) 0.0039(13) 0.0231(14) 0.0046(14)
O3 0.118(4) 0.066(3) 0.127(4) 0.032(3) 0.079(4) 0.018(3)
O4 0.0461(16) 0.0389(16) 0.0551(17) -0.0044(13) 0.0287(14) -0.0024(13)
O5 0.0426(15) 0.0416(16) 0.0423(15) -0.0059(12) 0.0193(13) -0.0057(13)
O6 0.099(4) 0.116(4) 0.118(4) -0.052(4) 0.059(4) -0.048(3)
O7 0.0522(19) 0.064(2) 0.0484(17) -0.0022(16) 0.0236(16) 0.0099(17)
O8 0.0531(19) 0.063(2) 0.0515(18) 0.0003(15) 0.0257(16) 0.0106(16)
O9 0.0386(14) 0.0394(16) 0.0423(14) -0.0017(12) 0.0204(12) -0.0024(12)
O10 0.062(2) 0.110(4) 0.063(2) -0.026(2) 0.027(2) 0.007(2)
O11 0.062(2) 0.079(3) 0.059(2) -0.0202(19) 0.0274(19) -0.008(2)

loop_
_atom_type_symbol
_atom_type_description
_atom_type_scat_dispersion_real
_atom_type_scat_dispersion_imag
_atom_type_scat_source
C C 0.0033 0.0016 'International Tables Vol C Tables 4.2.6.8 and 6.1.1.4'
H H 0.0000 0.0000 'International Tables Vol C Tables 4.2.6.8 and 6.1.1.4'
Co Co 0.3494 0.9721 'International Tables Vol C Tables 4.2.6.8 and 6.1.1.4'
Eu Eu -0.1578 3.6682 'International Tables Vol C Tables 4.2.6.8 and 6.1.1.4'
N N 0.0061 0.0033 'International Tables Vol C Tables 4.2.6.8 and 6.1.1.4'
O O 0.0106 0.0060 'International Tables Vol C Tables 4.2.6.8 and 6.1.1.4'

loop_
_geom_angle_atom_site_label_1
_geom_angle_atom_site_label_2
_geom_angle_atom_site_label_3
_geom_angle
_geom_angle_site_symmetry_1
_geom_angle_site_symmetry_3
N1 Co1 Eu1 147.11(14) . .
N1 Co1 N2 86.94(18) . .
N1 Co1 N3 87.48(18) . .
N1 Co1 N7 99.72(19) . .
N2 Co1 Eu1 99.13(12) . .
N2 Co1 N7 93.74(18) . .
N3 Co1 Eu1 124.95(13) . .
N3 Co1 N2 86.67(18) . .
N3 Co1 N7 172.80(18) . .
N7 Co1 Eu1 47.88(12) . .
O1 Co1 Eu1 86.58(10) . .
O1 Co1 N1 90.50(16) . .
O1 Co1 N2 172.93(17) . .
O1 Co1 N3 86.63(16) . .
O1 Co1 N7 93.19(16) . .
O2 Co1 Eu1 39.02(10) . .
O2 Co1 N1 173.76(17) . .
O2 Co1 N2 92.97(16) . .
O2 Co1 N3 86.29(16) . .
O2 Co1 N7 86.51(16) . .
O2 Co1 O1 88.86(15) . .
Eu1 Co2 Eu1 70.955(16) . 5_667
N4 Co2 Eu1 145.96(13) . .
N4 Co2 Eu1 95.95(12) . 5_667
N4 Co2 N5 88.74(17) . .
N4 Co2 O9 102.04(16) . .
N5 Co2 Eu1 146.82(13) . 5_667
N5 Co2 Eu1 86.95(13) . .
N5 Co2 O9 101.56(15) . .
N6 Co2 Eu1 125.36(13) . .
N6 Co2 Eu1 127.42(13) . 5_667
N6 Co2 N4 87.84(18) . .
N6 Co2 N5 85.47(18) . .
N6 Co2 O9 167.89(15) . .
O4 Co2 Eu1 97.89(10) . .
O4 Co2 Eu1 39.42(9) . 5_667
O4 Co2 N4 89.46(16) . .
O4 Co2 N5 173.70(16) . .
O4 Co2 N6 88.43(16) . .
O4 Co2 O9 84.71(13) . .
O5 Co2 Eu1 87.69(10) . 5_667
O5 Co2 Eu1 42.36(10) . .
O5 Co2 N4 171.68(16) . .
O5 Co2 N5 92.30(16) . .
O5 Co2 N6 84.01(16) . .
O5 Co2 O4 88.62(14) . .
O5 Co2 O9 85.85(13) . .
O9 Co2 Eu1 45.32(9) . 5_667
O9 Co2 Eu1 46.31(9) . .
Co1 Eu1 Eu1 175.611(15) . 5_667
Co1 Eu1 H7C 86.7 . .
Co1 Eu1 H7D 62.1 . .
Co2 Eu1 Co1 121.680(18) . .
Co2 Eu1 Co1 129.15(2) 5_667 .
Co2 Eu1 Co2 109.045(16) . 5_667
Co2 Eu1 Eu1 55.154(14) . 5_667
Co2 Eu1 Eu1 53.89(2) 5_667 5_667
Co2 Eu1 H7C 103.8 . .
Co2 Eu1 H7C 77.8 5_667 .
Co2 Eu1 H7D 129.0 . .
Co2 Eu1 H7D 84.3 5_667 .
Eu1 Eu1 H7C 91.2 5_667 .
Eu1 Eu1 H7D 116.8 5_667 .
N7 Eu1 Co1 33.20(9) . .
N7 Eu1 Co2 159.55(9) . 5_667
N7 Eu1 Co2 89.00(9) . .
N7 Eu1 Eu1 143.00(9) . 5_667
N7 Eu1 H7C 88.8 . .
N7 Eu1 H7D 76.7 . .
O2 Eu1 Co1 30.14(8) . .
O2 Eu1 Co2 101.24(8) . 5_667
O2 Eu1 Co2 148.50(8) . .
O2 Eu1 Eu1 153.89(8) . 5_667
O2 Eu1 N7 63.08(12) . .
O2 Eu1 H7C 90.6 . .
O2 Eu1 H7D 61.5 . .
O2 Eu1 O8 73.32(12) . .
O2 Eu1 O9 147.13(11) . .
O2 Eu1 O9 126.29(11) . 5_667
O4 Eu1 Co1 107.54(8) 5_667 .
O4 Eu1 Co2 31.22(8) 5_667 5_667
O4 Eu1 Co2 126.64(8) 5_667 .
O4 Eu1 Eu1 76.56(8) 5_667 5_667
O4 Eu1 N7 140.00(12) 5_667 .
O4 Eu1 O2 77.40(11) 5_667 .
O4 Eu1 O5 145.38(11) 5_667 .
O4 Eu1 O7 102.65(13) 5_667 .
O4 Eu1 H7C 97.9 5_667 .
O4 Eu1 H7D 90.4 5_667 .
O4 Eu1 O8 81.20(12) 5_667 .
O4 Eu1 O9 64.91(10) 5_667 5_667
O4 Eu1 O9 93.13(10) 5_667 .
O5 Eu1 Co1 105.74(8) . .
O5 Eu1 Co2 115.81(8) . 5_667
O5 Eu1 Co2 32.52(7) . .
O5 Eu1 Eu1 69.96(8) . 5_667
O5 Eu1 N7 74.42(12) . .
O5 Eu1 O2 135.27(11) . .
O5 Eu1 H7C 74.7 . .
O5 Eu1 H7D 96.8 . .
O5 Eu1 O8 115.05(12) . .
O5 Eu1 O9 65.14(10) . .
O5 Eu1 O9 82.73(10) . 5_667
O7 Eu1 Co1 69.84(9) . .
O7 Eu1 Co2 89.21(9) . 5_667
O7 Eu1 Co2 112.07(10) . .
O7 Eu1 Eu1 108.01(9) . 5_667
O7 Eu1 N7 74.72(12) . .
O7 Eu1 O2 76.10(12) . .
O7 Eu1 O5 80.10(12) . .
O7 Eu1 H7C 16.8 . .
O7 Eu1 H7D 17.0 . .
O7 Eu1 O8 147.51(12) . .
O7 Eu1 O9 136.72(11) . .
O7 Eu1 O9 76.52(11) . 5_667
H7C Eu1 H7D 29.1 . .
O8 Eu1 Co1 78.20(8) . .
O8 Eu1 Co2 89.34(9) . .
O8 Eu1 Co2 107.17(9) . 5_667
O8 Eu1 Eu1 104.27(8) . 5_667
O8 Eu1 N7 81.85(12) . .
O8 Eu1 H7C 163.7 . .
O8 Eu1 H7D 134.8 . .
O8 Eu1 O9 74.15(11) . .
O8 Eu1 O9 131.58(11) . 5_667
O9 Eu1 Co1 142.96(7) 5_667 .
O9 Eu1 Co1 142.28(7) . .
O9 Eu1 Co2 84.91(7) 5_667 .
O9 Eu1 Co2 83.92(7) . 5_667
O9 Eu1 Co2 33.72(7) 5_667 5_667
O9 Eu1 Co2 34.55(7) . .
O9 Eu1 Eu1 37.26(7) . 5_667
O9 Eu1 Eu1 37.06(7) 5_667 5_667
O9 Eu1 N7 145.77(11) 5_667 .
O9 Eu1 N7 116.44(11) . .
O9 Eu1 H7C 122.1 . .
O9 Eu1 H7C 60.3 5_667 .
O9 Eu1 H7D 151.0 . .
O9 Eu1 H7D 81.2 5_667 .
O9 Eu1 O9 74.32(11) . 5_667
H1A C1 H1B 108.1 . .
C2 C1 H1A 109.6 . .
C2 C1 H1B 109.6 . .
C2 C1 N3 110.2(4) . .
N3 C1 H1A 109.6 . .
N3 C1 H1B 109.6 . .
C3 C2 C1 122.2(5) . .
N1 C2 C1 116.7(5) . .
N1 C2 C3 121.1(6) . .
C2 C3 H3 120.1 . .
C4 C3 C2 119.8(6) . .
C4 C3 H3 120.1 . .
C3 C4 H4 120.5 . .
C3 C4 C5 118.9(6) . .
C5 C4 H4 120.5 . .
C4 C5 H5 120.3 . .
C6 C5 C4 119.3(6) . .
C6 C5 H5 120.3 . .
C5 C6 H6 118.9 . .
N1 C6 C5 122.2(6) . .
N1 C6 H6 118.9 . .
H7A C7 H7B 108.1 . .
C8 C7 H7A 109.6 . .
C8 C7 H7B 109.6 . .
N3 C7 H7A 109.6 . .
N3 C7 H7B 109.6 . .
N3 C7 C8 110.3(5) . .
C9 C8 C7 124.1(6) . .
N2 C8 C7 114.7(5) . .
N2 C8 C9 121.1(6) . .
C8 C9 H9 120.6 . .
C8 C9 C10 118.8(7) . .
C10 C9 H9 120.6 . .
C9 C10 H10 119.8 . .
C11 C10 C9 120.3(6) . .
C11 C10 H10 119.8 . .
C10 C11 H11 120.6 . .
C10 C11 C12 118.8(6) . .
C12 C11 H11 120.6 . .
C11 C12 H12 119.6 . .
N2 C12 C11 120.8(6) . .
N2 C12 H12 119.6 . .
C15 C13 C14 107.4(4) . .
C15 C13 C16 114.3(5) . .
C15 C13 N3 105.4(4) . .
C16 C13 C14 110.6(5) . .
C16 C13 N3 114.7(4) . .
N3 C13 C14 103.7(4) . .
C13 C14 H14A 109.6 . .
C13 C14 H14B 109.6 . .
H14A C14 H14B 108.1 . .
O1 C14 C13 110.3(4) . .
O1 C14 H14A 109.6 . .
O1 C14 H14B 109.6 . .
C13 C15 H15A 109.7 . .
C13 C15 H15B 109.7 . .
H15A C15 H15B 108.2 . .
O2 C15 C13 110.0(4) . .
O2 C15 H15A 109.7 . .
O2 C15 H15B 109.7 . .
C13 C16 H16A 108.8 . .
C13 C16 H16B 108.8 . .
H16A C16 H16B 107.7 . .
O3 C16 C13 113.9(5) . .
O3 C16 H16A 108.8 . .
O3 C16 H16B 108.8 . .
H17A C17 H17B 108.0 . .
C18 C17 H17A 109.3 . .
C18 C17 H17B 109.3 . .
N6 C17 H17A 109.3 . .
N6 C17 H17B 109.3 . .
N6 C17 C18 111.6(5) . .
C19 C18 C17 121.8(5) . .
N4 C18 C17 116.8(5) . .
N4 C18 C19 121.3(6) . .
C18 C19 H19 120.6 . .
C20 C19 C18 118.9(6) . .
C20 C19 H19 120.6 . .
C19 C20 H20 119.8 . .
C19 C20 C21 120.3(6) . .
C21 C20 H20 119.8 . .
C20 C21 H21 120.9 . .
C20 C21 C22 118.3(6) . .
C22 C21 H21 120.9 . .
C21 C22 H22 119.0 . .
N4 C22 C21 122.0(6) . .
N4 C22 H22 119.0 . .
H23A C23 H23B 108.4 . .
C24 C23 H23A 110.0 . .
C24 C23 H23B 110.0 . .
C24 C23 N6 108.4(4) . .
N6 C23 H23A 110.0 . .
N6 C23 H23B 110.0 . .
C25 C24 C23 123.2(5) . .
N5 C24 C23 115.6(5) . .
N5 C24 C25 121.2(5) . .
C24 C25 H25 120.4 . .
C26 C25 C24 119.2(6) . .
C26 C25 H25 120.4 . .
C25 C26 H26 120.3 . .
C27 C26 C25 119.3(6) . .
C27 C26 H26 120.3 . .
C26 C27 H27 120.1 . .
C26 C27 C28 119.8(6) . .
C28 C27 H27 120.1 . .
C27 C28 H28 119.5 . .
N5 C28 C27 121.0(5) . .
N5 C28 H28 119.5 . .
C30 C29 C31 107.3(4) . .
C30 C29 C32 112.3(4) . .
C30 C29 N6 104.5(4) . .
C32 C29 C31 113.0(4) . .
N6 C29 C31 105.2(4) . .
N6 C29 C32 113.7(4) . .
C29 C30 H30A 110.3 . .
C29 C30 H30B 110.3 . .
H30A C30 H30B 108.6 . .
O4 C30 C29 106.9(4) . .
O4 C30 H30A 110.3 . .
O4 C30 H30B 110.3 . .
C29 C31 H31A 109.7 . .
C29 C31 H31B 109.7 . .
H31A C31 H31B 108.2 . .
O5 C31 C29 109.7(4) . .
O5 C31 H31A 109.7 . .
O5 C31 H31B 109.7 . .
C29 C32 H32A 109.9 . .
C29 C32 H32B 109.9 . .
H32A C32 H32B 108.3 . .
O6 C32 C29 108.9(5) . .
O6 C32 H32A 109.9 . .
O6 C32 H32B 109.9 . .
O10 C33 C34 117.1(5) . .
O11 C33 C34 118.3(5) . .
O11 C33 O10 124.6(5) . .
C33 C34 H34A 109.5 . .
C33 C34 H34B 109.5 . .
C33 C34 H34C 109.5 . .
H34A C34 H34B 109.5 . .
H34A C34 H34C 109.5 . .
H34B C34 H34C 109.5 . .
C2 N1 Co1 112.6(4) . .
C6 N1 Co1 128.7(4) . .
C6 N1 C2 118.6(5) . .
C8 N2 Co1 113.4(3) . .
C12 N2 Co1 126.0(4) . .
C12 N2 C8 120.0(5) . .
C1 N3 Co1 109.2(3) . .
C1 N3 C13 115.1(4) . .
C7 N3 Co1 108.3(3) . .
C7 N3 C1 110.9(4) . .
C7 N3 C13 114.5(4) . .
C13 N3 Co1 97.7(3) . .
C18 N4 Co2 112.6(3) . .
C22 N4 Co2 128.2(4) . .
C22 N4 C18 119.1(5) . .
C24 N5 Co2 112.9(3) . .
C28 N5 Co2 127.5(4) . .
C28 N5 C24 119.4(5) . .
C17 N6 Co2 110.4(3) . .
C17 N6 C23 111.8(4) . .
C17 N6 C29 115.7(4) . .
C23 N6 Co2 107.5(3) . .
C23 N6 C29 113.1(4) . .
C29 N6 Co2 97.0(3) . .
Co1 N7 Eu1 98.92(17) . .
N8 N7 Co1 115.9(3) . .
N8 N7 Eu1 115.7(3) . .
N9 N8 N7 177.0(6) . .
C14 O1 Co1 109.3(3) . .
Co1 O2 Eu1 110.84(15) . .
C15 O2 Co1 110.0(3) . .
C15 O2 Eu1 128.8(3) . .
C16 O3 H3A 109.5 . .
Co2 O4 Eu1 109.36(14) . 5_667
C30 O4 Co2 110.0(3) . .
C30 O4 Eu1 136.6(3) . 5_667
Co2 O5 Eu1 105.12(13) . .
C31 O5 Co2 109.5(3) . .
C31 O5 Eu1 137.8(3) . .
C32 O6 H6A 109.5 . .
Eu1 O7 H7C 109.6 . .
Eu1 O7 H7D 108.9 . .
H7C O7 H7D 109.5 . .
Eu1 O8 H8 109.5 . .
Co2 O9 Eu1 100.96(12) . 5_667
Co2 O9 Eu1 99.15(11) . .
Eu1 O9 Eu1 105.68(11) . 5_667

loop_
_geom_bond_atom_site_label_1
_geom_bond_atom_site_label_2
_geom_bond_distance
_geom_bond_site_symmetry_2
Co1 N1 1.924(4) .
Co1 N2 1.930(4) .
Co1 N3 1.927(4) .
Co1 N7 1.955(4) .
Co1 O1 1.903(3) .
Co1 O2 1.895(3) .
Co2 N4 1.924(4) .
Co2 N5 1.933(4) .
Co2 N6 1.921(4) .
Co2 O4 1.889(3) .
Co2 O5 1.885(3) .
Co2 O9 1.944(3) .
Eu1 N7 2.649(4) .
Eu1 O2 2.377(3) .
Eu1 O4 2.314(3) 5_667
Eu1 O5 2.362(3) .
Eu1 O7 2.362(3) .
Eu1 H7C 2.7646 .
Eu1 H7D 2.7572 .
Eu1 O8 2.430(4) .
Eu1 O9 2.490(3) 5_667
Eu1 O9 2.479(3) .
C1 H1A 0.9900 .
C1 H1B 0.9900 .
C1 C2 1.494(8) .
C1 N3 1.508(7) .
C2 C3 1.379(8) .
C2 N1 1.360(7) .
C3 H3 0.9500 .
C3 C4 1.368(10) .
C4 H4 0.9500 .
C4 C5 1.384(10) .
C5 H5 0.9500 .
C5 C6 1.366(8) .
C6 H6 0.9500 .
C6 N1 1.344(7) .
C7 H7A 0.9900 .
C7 H7B 0.9900 .
C7 C8 1.497(8) .
C7 N3 1.495(7) .
C8 C9 1.372(8) .
C8 N2 1.351(7) .
C9 H9 0.9500 .
C9 C10 1.373(10) .
C10 H10 0.9500 .
C10 C11 1.358(11) .
C11 H11 0.9500 .
C11 C12 1.396(8) .
C12 H12 0.9500 .
C12 N2 1.328(7) .
C13 C14 1.543(8) .
C13 C15 1.523(7) .
C13 C16 1.524(7) .
C13 N3 1.528(7) .
C14 H14A 0.9900 .
C14 H14B 0.9900 .
C14 O1 1.416(6) .
C15 H15A 0.9900 .
C15 H15B 0.9900 .
C15 O2 1.419(6) .
C16 H16A 0.9900 .
C16 H16B 0.9900 .
C16 O3 1.392(9) .
C17 H17A 0.9900 .
C17 H17B 0.9900 .
C17 C18 1.502(8) .
C17 N6 1.488(7) .
C18 C19 1.383(8) .
C18 N4 1.353(7) .
C19 H19 0.9500 .
C19 C20 1.365(10) .
C20 H20 0.9500 .
C20 C21 1.380(10) .
C21 H21 0.9500 .
C21 C22 1.381(8) .
C22 H22 0.9500 .
C22 N4 1.338(7) .
C23 H23A 0.9900 .
C23 H23B 0.9900 .
C23 C24 1.485(8) .
C23 N6 1.514(7) .
C24 C25 1.383(8) .
C24 N5 1.350(6) .
C25 H25 0.9500 .
C25 C26 1.370(9) .
C26 H26 0.9500 .
C26 C27 1.367(9) .
C27 H27 0.9500 .
C27 C28 1.379(8) .
C28 H28 0.9500 .
C28 N5 1.341(7) .
C29 C30 1.521(7) .
C29 C31 1.546(7) .
C29 C32 1.537(7) .
C29 N6 1.530(6) .
C30 H30A 0.9900 .
C30 H30B 0.9900 .
C30 O4 1.420(5) .
C31 H31A 0.9900 .
C31 H31B 0.9900 .
C31 O5 1.414(6) .
C32 H32A 0.9900 .
C32 H32B 0.9900 .
C32 O6 1.454(8) .
C33 C34 1.482(8) .
C33 O10 1.262(7) .
C33 O11 1.261(6) .
C34 H34A 0.9800 .
C34 H34B 0.9800 .
C34 H34C 0.9800 .
N7 N8 1.230(6) .
N8 N9 1.116(7) .
O3 H3A 0.8400 .
O6 H6A 0.8400 .
O7 H7C 0.8501 .
O7 H7D 0.8499 .
O8 H8 0.8400 .
